data_4077818
loop_
_publ_author_name
'Wang, Shaowu'
'Yang, Qingchuan'
'Mak, Thomas C. W.'
'Xie, Zuowei'

_publ_section_title
;
 Cyclopentadienyl vs Indenyl Substituents. Organolanthanide Complexes and
 Biscarborane Compounds Derived from a Versatile Ligand,
 Me2Si(C9H7)(C2B10H11)
;
_journal_issue 22
_journal_name_full Organometallics
_journal_page_first 4478
_journal_paper_doi 10.1021/om990453g
_journal_volume 18
_journal_year 1999
_chemical_formula_sum 'C24 H63 B20 Cl2 O5 Y'
_chemical_formula_weight 807.75
_chemical_name_systematic
; 
 ? 
;
_space_group_IT_number 2
_symmetry_cell_setting triclinic
_symmetry_space_group_name_Hall '-P 1'
_symmetry_space_group_name_H-M 'P -1'
_atom_sites_solution_hydrogens geom
_atom_sites_solution_primary direct
_atom_sites_solution_secondary difmap
_audit_creation_method SHELXL-97
_cell_angle_alpha 93.093(10)
_cell_angle_beta 107.580(3)
_cell_angle_gamma 102.410(9)
_cell_formula_units_Z 2
_cell_length_a 13.1160(12)
_cell_length_b 13.8570(12)
_cell_length_c 15.3560(15)
_cell_measurement_temperature 293(2)
_cell_volume 2577.2(4)
_computing_structure_refinement 'SHELXL-97 (Sheldrick, 1997)'
_computing_structure_solution 'SHELXS-97 (Sheldrick, 1990)'
_diffrn_ambient_temperature 293(2)
_diffrn_measured_fraction_theta_full 0.718
_diffrn_measured_fraction_theta_max 0.718
_diffrn_measurement_device_type 'IMAGING PLATE'
_diffrn_radiation_monochromator graphite
_diffrn_radiation_source 'fine-focus sealed tube'
_diffrn_radiation_type MoK\a
_diffrn_radiation_wavelength 0.71073
_diffrn_reflns_av_R_equivalents 0.0692
_diffrn_reflns_av_sigmaI/netI 0.0779
_diffrn_reflns_limit_h_max 13
_diffrn_reflns_limit_h_min -14
_diffrn_reflns_limit_k_max 14
_diffrn_reflns_limit_k_min -13
_diffrn_reflns_limit_l_max 16
_diffrn_reflns_limit_l_min 0
_diffrn_reflns_number 6945
_diffrn_reflns_theta_full 25.00
_diffrn_reflns_theta_max 25.00
_diffrn_reflns_theta_min 1.40
_exptl_absorpt_coefficient_mu 1.262
_exptl_absorpt_correction_T_max 1.000
_exptl_absorpt_correction_T_min 0.752
_exptl_absorpt_correction_type ABSCOR
_exptl_crystal_colour COLORLESS
_exptl_crystal_density_diffrn 1.041
_exptl_crystal_density_method 'not measured'
_exptl_crystal_description PRISM
_exptl_crystal_F_000 840
_exptl_crystal_size_max 0.24
_exptl_crystal_size_mid 0.20
_exptl_crystal_size_min 0.20
_refine_diff_density_max 0.855
_refine_diff_density_min -0.407
_refine_diff_density_rms 0.115
_refine_ls_extinction_coef 0.0097(10)
_refine_ls_extinction_expression Fc^*^=kFc[1+0.001xFc^2^\l^3^/sin(2\q)]^-1/4^
_refine_ls_extinction_method SHELXL
_refine_ls_goodness_of_fit_ref 0.991
_refine_ls_hydrogen_treatment RIDING
_refine_ls_matrix_type full
_refine_ls_number_parameters 470
_refine_ls_number_reflns 4827
_refine_ls_number_restraints 29
_refine_ls_restrained_S_all 0.993
_refine_ls_R_factor_all 0.1245
_refine_ls_R_factor_gt 0.1079
_refine_ls_shift/su_max 0.343
_refine_ls_shift/su_mean 0.014
_refine_ls_structure_factor_coef Fsqd
_refine_ls_weighting_details 'calc w=1/[\s^2^(Fo^2^)+(0.2458P)^2^+0.0000P] where P=(Fo^2^+2Fc^2^)/3'
_refine_ls_weighting_scheme calc
_refine_ls_wR_factor_gt 0.2765
_refine_ls_wR_factor_ref 0.2990
_reflns_number_gt 4617
_reflns_number_total 6945
_reflns_threshold_expression >2sigma(I)
_cod_data_source_file om990453g.cif
_cod_data_source_block compound_12
_cod_depositor_comments
;
The following automatic conversions were performed:

'_symmetry_cell_setting' value 'TRICLINIC' changed to 'triclinic'
according to /home/saulius/struct/CIF-dictionaries/cif_core.dic
dictionary named 'cif_core.dic' version 2.4.2 from 2011-04-26.

Automatic conversion script
Id: cif_fix_values 1715 2011-07-08 13:25:40Z adriana 
;
_cod_original_sg_symbol_H-M P(-1)
_cod_database_code 4077818

loop_
_symmetry_equiv_pos_as_xyz
'x, y, z'
'-x, -y, -z'

loop_
_atom_site_label
_atom_site_type_symbol
_atom_site_fract_x
_atom_site_fract_y
_atom_site_fract_z
_atom_site_U_iso_or_equiv
_atom_site_adp_type
_atom_site_occupancy
_atom_site_symmetry_multiplicity
_atom_site_calc_flag
_atom_site_refinement_flags
Y1 Y 0.55830(3) 0.26681(2) 0.13389(3) 0.07767(12) Uani 1 1 d .
Cl1 Cl 0.47372(9) 0.08377(7) 0.13965(9) 0.1089(4) Uani 1 1 d .
Cl2 Cl 0.64353(10) 0.45003(8) 0.12957(9) 0.1170(5) Uani 1 1 d .
O2 O 0.37876(19) 0.29634(19) 0.0824(2) 0.1014(10) Uani 1 1 d .
O3 O 0.70130(19) 0.22524(19) 0.08423(19) 0.0958(10) Uani 1 1 d .
O4 O 0.7061(2) 0.2619(2) 0.26850(19) 0.1037(11) Uani 1 1 d .
O5 O 0.4931(2) 0.2388(2) -0.0301(2) 0.1072(11) Uani 1 1 d .
O6 O 0.5124(2) 0.31407(19) 0.26697(19) 0.0982(10) Uani 1 1 d .
C21 C 0.3493(3) 0.3792(3) 0.0310(4) 0.147(2) Uani 1 1 d .
H21A H 0.3839 0.4423 0.0702 0.176 Uiso 1 1 calc R
H21B H 0.3748 0.3806 -0.0220 0.176 Uiso 1 1 calc R
C22 C 0.2322(4) 0.3639(4) 0.0020(5) 0.175(3) Uani 1 1 d .
H22A H 0.2016 0.3440 -0.0640 0.209 Uiso 1 1 calc R
H22B H 0.2126 0.4250 0.0163 0.209 Uiso 1 1 calc R
C23 C 0.1881(4) 0.2845(4) 0.0513(5) 0.164(3) Uani 1 1 d .
H23A H 0.1276 0.2347 0.0084 0.196 Uiso 1 1 calc R
H23B H 0.1615 0.3125 0.0970 0.196 Uiso 1 1 calc R
C24 C 0.2839(3) 0.2376(4) 0.0982(4) 0.131(2) Uani 1 1 d .
H24A H 0.2949 0.2393 0.1636 0.157 Uiso 1 1 calc R
H24B H 0.2688 0.1689 0.0714 0.157 Uiso 1 1 calc R
C31 C 0.6961(3) 0.1277(4) 0.0393(4) 0.125(2) Uani 1 1 d .
H31A H 0.7026 0.0807 0.0841 0.150 Uiso 1 1 calc R
H31B H 0.6253 0.1035 -0.0084 0.150 Uiso 1 1 calc R
C32 C 0.7810(4) 0.1333(4) 0.0003(4) 0.156(2) Uani 1 1 d .
H32A H 0.7560 0.1423 -0.0643 0.187 Uiso 1 1 calc R
H32B H 0.8096 0.0741 0.0064 0.187 Uiso 1 1 calc R
C33 C 0.8692(4) 0.2273(4) 0.0590(4) 0.145(2) Uani 1 1 d .
H33A H 0.9249 0.2082 0.1079 0.175 Uiso 1 1 calc R
H33B H 0.9049 0.2659 0.0208 0.175 Uiso 1 1 calc R
C34 C 0.8078(3) 0.2839(4) 0.0966(4) 0.135(2) Uani 1 1 d .
H34A H 0.8462 0.3051 0.1618 0.162 Uiso 1 1 calc R
H34B H 0.8024 0.3430 0.0660 0.162 Uiso 1 1 calc R
C41 C 0.7436(4) 0.1730(4) 0.2959(4) 0.149(2) Uani 1 1 d .
H41A H 0.7817 0.1516 0.2561 0.179 Uiso 1 1 calc R
H41B H 0.6823 0.1188 0.2946 0.179 Uiso 1 1 calc R
C42 C 0.8228(5) 0.2078(4) 0.3951(4) 0.180(3) Uani 1 1 d .
H42A H 0.8823 0.1740 0.4083 0.216 Uiso 1 1 calc R
H42B H 0.7838 0.1943 0.4393 0.216 Uiso 1 1 calc R
C43 C 0.8682(5) 0.3214(5) 0.3991(4) 0.173(3) Uani 1 1 d .
H43A H 0.8869 0.3553 0.4608 0.208 Uiso 1 1 calc R
H43B H 0.9328 0.3354 0.3791 0.208 Uiso 1 1 calc R
C44 C 0.7768(4) 0.3506(4) 0.3357(4) 0.141(2) Uani 1 1 d .
H44A H 0.8042 0.4031 0.3033 0.169 Uiso 1 1 calc R
H44B H 0.7340 0.3757 0.3692 0.169 Uiso 1 1 calc R
C51 C 0.5424(4) 0.2928(4) -0.0911(3) 0.131(2) Uani 1 1 d .
H51A H 0.6217 0.3014 -0.0697 0.157 Uiso 1 1 calc R
H51B H 0.5264 0.3579 -0.0945 0.157 Uiso 1 1 calc R
C52 C 0.4915(7) 0.2298(8) -0.1838(5) 0.340(6) Uani 1 1 d .
H52A H 0.4714 0.2716 -0.2317 0.408 Uiso 1 1 calc R
H52B H 0.5439 0.1960 -0.1965 0.408 Uiso 1 1 calc R
C53 C 0.3973(5) 0.1598(5) -0.1824(4) 0.167(3) Uani 1 1 d .
H53A H 0.3983 0.0939 -0.2062 0.200 Uiso 1 1 calc R
H53B H 0.3313 0.1765 -0.2205 0.200 Uiso 1 1 calc R
C54 C 0.3976(4) 0.1613(4) -0.0878(3) 0.127(2) Uani 1 1 d .
H54A H 0.4023 0.0969 -0.0673 0.152 Uiso 1 1 calc R
H54B H 0.3300 0.1754 -0.0831 0.152 Uiso 1 1 calc R
C61 C 0.4971(4) 0.4145(4) 0.2922(4) 0.141(2) Uani 1 1 d .
H61A H 0.5578 0.4665 0.2885 0.169 Uiso 1 1 calc R
H61B H 0.4289 0.4243 0.2508 0.169 Uiso 1 1 calc R
C62 C 0.4939(6) 0.4168(5) 0.3842(4) 0.195(3) Uani 1 1 d .
H62A H 0.4378 0.4494 0.3912 0.234 Uiso 1 1 calc R
H62B H 0.5646 0.4523 0.4275 0.234 Uiso 1 1 calc R
C63 C 0.4660(6) 0.3068(5) 0.4008(4) 0.197(3) Uani 1 1 d .
H63A H 0.5073 0.2994 0.4631 0.237 Uiso 1 1 calc R
H63B H 0.3880 0.2843 0.3924 0.237 Uiso 1 1 calc R
C64 C 0.4957(4) 0.2483(4) 0.3345(3) 0.136(2) Uani 1 1 d .
H64A H 0.5626 0.2278 0.3645 0.164 Uiso 1 1 calc R
H64B H 0.4369 0.1894 0.3055 0.164 Uiso 1 1 calc R
C1 C 0.9268(5) 0.1453(3) -0.2606(4) 0.143(3) Uani 1 1 d D
C2 C 1.0509(5) 0.1281(5) -0.2337(5) 0.183(4) Uani 1 1 d .
H2 H 1.1222 0.1925 -0.2071 0.220 Uiso 1 1 calc R
C3 C 0.9167(11) 0.2623(5) -0.2513(7) 0.369(8) Uani 1 1 d D
C4 C 0.9187(6) 0.3737(6) -0.1635(5) 0.498(6) Uani 1 1 d D
B3 B 0.9804(6) 0.1075(6) -0.3479(6) 0.170(3) Uani 1 1 d .
H3 H 1.0019 0.1543 -0.3984 0.204 Uiso 1 1 calc R
B4 B 0.8479(6) 0.0575(5) -0.3521(7) 0.166(4) Uani 1 1 d .
H4 H 0.7811 0.0753 -0.4070 0.199 Uiso 1 1 calc R
B5 B 0.8413(6) 0.0418(6) -0.2392(6) 0.183(4) Uani 1 1 d .
H5 H 0.7672 0.0451 -0.2208 0.219 Uiso 1 1 calc R
B6 B 0.9675(7) 0.0899(5) -0.1645(6) 0.161(4) Uani 1 1 d .
H6 H 0.9780 0.1265 -0.0959 0.194 Uiso 1 1 calc R
B7 B 1.0543(7) 0.0305(5) -0.3027(7) 0.184(4) Uani 1 1 d .
H7 H 1.1257 0.0282 -0.3254 0.221 Uiso 1 1 calc R
B8 B 0.9215(8) -0.0242(6) -0.3757(7) 0.202(5) Uani 1 1 d .
H8 H 0.9018 -0.0652 -0.4444 0.242 Uiso 1 1 calc R
B9 B 0.8372(7) -0.0632(7) -0.3099(8) 0.226(5) Uani 1 1 d .
H9 H 0.7629 -0.1248 -0.3370 0.272 Uiso 1 1 calc R
B10 B 0.9291(9) -0.0415(7) -0.1871(7) 0.205(5) Uani 1 1 d .
H10 H 0.9184 -0.0894 -0.1342 0.246 Uiso 1 1 calc R
B11 B 1.0531(7) 0.0172(6) -0.1906(7) 0.203(4) Uani 1 1 d .
H11 H 1.1274 0.0080 -0.1378 0.244 Uiso 1 1 calc R
B12 B 0.9755(6) -0.0797(5) -0.2708(7) 0.189(5) Uani 1 1 d .
H12 H 0.9938 -0.1536 -0.2712 0.227 Uiso 1 1 calc R
B13 B 0.7936(4) 0.3139(4) -0.2212(3) 0.213(4) Uani 1 1 d D
H13 H 0.7500 0.2611 -0.1858 0.256 Uiso 1 1 calc R
B14 B 0.8076(4) 0.3133(7) -0.3217(4) 0.286(7) Uani 1 1 d D
H14 H 0.7656 0.2509 -0.3773 0.344 Uiso 1 1 calc R
B15 B 0.9268(5) 0.3780(6) -0.3132(5) 0.249(5) Uani 1 1 d D
B16 B 0.9830(4) 0.4444(3) -0.2174(3) 0.157(3) Uani 1 1 d D
B17 B 0.9133(5) 0.4918(7) -0.1689(5) 0.252(6) Uani 1 1 d D
H17 H 0.9527 0.5424 -0.1040 0.303 Uiso 1 1 calc R
B18 B 0.7792(6) 0.4187(4) -0.1964(6) 0.270(4) Uani 1 1 d D
H18 H 0.7234 0.4314 -0.1584 0.324 Uiso 1 1 calc R
B19 B 0.7233(5) 0.3650(5) -0.2997(5) 0.162(4) Uani 1 1 d D
H19 H 0.6348 0.3337 -0.3356 0.194 Uiso 1 1 calc R
B20 B 0.8180(13) 0.4375(6) -0.3540(6) 0.293(9) Uani 1 1 d .
H20 H 0.7986 0.4605 -0.4234 0.352 Uiso 1 1 calc R
B21 B 0.9103(6) 0.5139(5) -0.2693(5) 0.194(4) Uani 1 1 d D
H21 H 0.9428 0.5903 -0.2810 0.233 Uiso 1 1 calc R
B22 B 0.7959(7) 0.5015(7) -0.2619(8) 0.201(5) Uani 1 1 d .
H22 H 0.7548 0.5633 -0.2681 0.241 Uiso 1 1 calc R

loop_
_atom_site_aniso_label
_atom_site_aniso_U_11
_atom_site_aniso_U_22
_atom_site_aniso_U_33
_atom_site_aniso_U_23
_atom_site_aniso_U_13
_atom_site_aniso_U_12
Y1 0.06443(16) 0.08095(19) 0.0924(2) 0.01781(16) 0.03186(14) 0.01626(13)
Cl1 0.1141(7) 0.0867(6) 0.1297(8) 0.0235(5) 0.0514(6) 0.0126(5)
Cl2 0.1072(7) 0.0901(6) 0.1471(9) 0.0296(6) 0.0401(7) 0.0076(5)
O2 0.0719(13) 0.1105(17) 0.127(2) 0.0266(15) 0.0413(13) 0.0171(12)
O3 0.0739(13) 0.1085(16) 0.1067(18) 0.0056(14) 0.0393(12) 0.0127(12)
O4 0.0895(15) 0.1243(18) 0.0963(19) 0.0108(15) 0.0230(14) 0.0349(13)
O5 0.0965(16) 0.1174(18) 0.1164(19) 0.0329(15) 0.0451(14) 0.0242(14)
O6 0.0905(13) 0.1133(16) 0.1070(18) 0.0248(13) 0.0428(12) 0.0398(11)
C21 0.089(3) 0.162(3) 0.203(4) 0.108(3) 0.035(3) 0.054(2)
C22 0.092(3) 0.205(5) 0.234(6) 0.082(4) 0.040(4) 0.056(3)
C23 0.079(3) 0.196(5) 0.207(6) 0.021(5) 0.036(3) 0.030(3)
C24 0.075(2) 0.157(3) 0.168(4) 0.062(3) 0.043(2) 0.024(2)
C31 0.099(2) 0.139(3) 0.146(4) -0.005(3) 0.058(2) 0.026(2)
C32 0.171(3) 0.166(4) 0.173(5) 0.020(3) 0.092(3) 0.076(3)
C33 0.112(3) 0.164(4) 0.176(4) 0.015(4) 0.074(3) 0.029(3)
C34 0.070(2) 0.185(4) 0.148(4) -0.023(3) 0.052(2) 0.013(3)
C41 0.153(3) 0.172(4) 0.139(4) 0.036(3) 0.035(3) 0.089(3)
C42 0.208(5) 0.226(5) 0.107(4) 0.013(4) 0.001(4) 0.125(3)
C43 0.117(4) 0.248(6) 0.126(5) 0.031(4) -0.006(4) 0.046(4)
C44 0.128(4) 0.165(4) 0.120(4) -0.010(3) 0.030(3) 0.037(3)
C51 0.121(3) 0.163(4) 0.117(3) 0.047(3) 0.053(3) 0.024(3)
C52 0.222(7) 0.526(13) 0.102(5) 0.059(7) -0.009(5) -0.179(7)
C53 0.143(5) 0.188(5) 0.141(5) 0.036(4) 0.031(4) -0.001(4)
C54 0.096(3) 0.142(4) 0.115(4) 0.000(3) 0.026(3) -0.011(3)
C61 0.143(3) 0.128(3) 0.162(5) 0.004(3) 0.060(3) 0.044(3)
C62 0.208(5) 0.278(7) 0.122(4) -0.011(4) 0.064(4) 0.100(4)
C63 0.258(5) 0.244(6) 0.161(4) 0.041(4) 0.144(3) 0.092(4)
C64 0.157(4) 0.139(4) 0.136(3) 0.044(3) 0.083(3) 0.028(3)
C1 0.149(4) 0.119(3) 0.148(5) 0.005(3) 0.039(4) 0.021(3)
C2 0.131(4) 0.180(5) 0.222(8) 0.022(5) 0.036(5) 0.030(4)
C3 0.528(18) 0.194(6) 0.215(9) 0.074(6) -0.008(11) -0.094(8)
C4 0.503(12) 0.465(8) 0.196(7) 0.167(6) -0.081(8) -0.325(8)
B3 0.171(5) 0.193(6) 0.147(5) -0.031(5) 0.071(4) 0.030(5)
B4 0.127(5) 0.108(4) 0.238(9) 0.013(5) 0.029(6) 0.023(4)
B5 0.126(4) 0.232(8) 0.221(7) 0.021(6) 0.106(4) 0.039(5)
B6 0.168(6) 0.157(6) 0.133(5) 0.015(4) 0.045(5) -0.009(5)
B7 0.138(5) 0.122(4) 0.276(10) -0.043(5) 0.071(6) 0.007(4)
B8 0.220(9) 0.156(6) 0.188(8) -0.032(6) 0.054(7) -0.012(6)
B9 0.152(6) 0.196(7) 0.278(10) -0.087(7) 0.090(6) -0.068(5)
B10 0.248(9) 0.184(7) 0.185(7) 0.058(5) 0.095(6) 0.012(6)
B11 0.119(5) 0.193(6) 0.288(9) 0.115(5) 0.040(6) 0.034(4)
B12 0.158(5) 0.105(4) 0.323(11) 0.035(5) 0.097(6) 0.039(4)
B13 0.153(6) 0.304(7) 0.200(5) 0.167(4) 0.057(5) 0.057(6)
B14 0.183(8) 0.213(8) 0.421(15) -0.133(8) 0.104(9) -0.004(7)
B15 0.184(5) 0.316(11) 0.298(8) -0.022(8) 0.164(4) 0.060(6)
B16 0.124(4) 0.178(6) 0.180(7) 0.029(5) 0.054(4) 0.049(4)
B17 0.184(7) 0.386(14) 0.126(6) -0.001(8) 0.057(5) -0.062(9)
B18 0.307(5) 0.231(8) 0.292(6) -0.097(6) 0.250(4) -0.082(6)
B19 0.083(3) 0.190(6) 0.194(7) -0.011(6) 0.046(4) 0.004(4)
B20 0.55(2) 0.131(6) 0.114(6) 0.031(5) 0.042(10) 0.003(9)
B21 0.150(6) 0.240(8) 0.151(6) 0.067(6) 0.028(5) -0.017(6)
B22 0.137(5) 0.171(6) 0.304(12) 0.053(7) 0.066(6) 0.059(4)

loop_
_atom_type_symbol
_atom_type_description
_atom_type_scat_dispersion_real
_atom_type_scat_dispersion_imag
_atom_type_scat_source
C C 0.0033 0.0016 'International Tables Vol C Tables 4.2.6.8 and 6.1.1.4'
H H 0.0000 0.0000 'International Tables Vol C Tables 4.2.6.8 and 6.1.1.4'
B B 0.0013 0.0007 'International Tables Vol C Tables 4.2.6.8 and 6.1.1.4'
O O 0.0106 0.0060 'International Tables Vol C Tables 4.2.6.8 and 6.1.1.4'
Cl Cl 0.1484 0.1585 'International Tables Vol C Tables 4.2.6.8 and 6.1.1.4'
Y Y -2.7962 3.5667 'International Tables Vol C Tables 4.2.6.8 and 6.1.1.4'

loop_
_geom_angle_atom_site_label_1
_geom_angle_atom_site_label_2
_geom_angle_atom_site_label_3
_geom_angle
O2 Y1 O5 71.82(10)
O2 Y1 O4 143.25(11)
O5 Y1 O4 144.86(11)
O2 Y1 O3 144.14(10)
O5 Y1 O3 72.36(10)
O4 Y1 O3 72.61(10)
O2 Y1 O6 72.13(10)
O5 Y1 O6 143.95(10)
O4 Y1 O6 71.17(10)
O3 Y1 O6 143.64(8)
O2 Y1 Cl2 90.24(7)
O5 Y1 Cl2 90.37(7)
O4 Y1 Cl2 91.19(7)
O3 Y1 Cl2 88.15(7)
O6 Y1 Cl2 89.58(7)
O2 Y1 Cl1 89.94(7)
O5 Y1 Cl1 90.10(7)
O4 Y1 Cl1 88.40(7)
O3 Y1 Cl1 91.96(7)
O6 Y1 Cl1 90.06(7)
Cl2 Y1 Cl1 179.53(4)
C24 O2 C21 110.0(3)
C24 O2 Y1 124.8(3)
C21 O2 Y1 125.2(2)
C34 O3 C31 106.1(3)
C34 O3 Y1 128.7(3)
C31 O3 Y1 125.1(2)
C41 O4 C44 109.8(3)
C41 O4 Y1 125.4(2)
C44 O4 Y1 124.7(3)
C51 O5 C54 107.4(3)
C51 O5 Y1 126.3(2)
C54 O5 Y1 126.3(3)
C64 O6 C61 110.7(4)
C64 O6 Y1 124.2(3)
C61 O6 Y1 125.1(3)
C22 C21 O2 108.3(4)
C21 C22 C23 107.9(5)
C22 C23 C24 106.7(4)
O2 C24 C23 105.7(4)
C32 C31 O3 111.0(4)
C31 C32 C33 102.2(5)
C34 C33 C32 104.8(4)
O3 C34 C33 110.1(4)
O4 C41 C42 103.2(4)
C41 C42 C43 105.4(5)
C44 C43 C42 102.8(4)
C43 C44 O4 108.7(5)
O5 C51 C52 105.4(5)
C53 C52 C51 108.5(7)
C52 C53 C54 108.0(5)
C53 C54 O5 108.4(4)
C62 C61 O6 106.3(5)
C61 C62 C63 105.5(5)
C64 C63 C62 107.7(6)
O6 C64 C63 105.3(4)
C2 C1 B6 64.2(5)
C2 C1 B4 106.1(5)
B6 C1 B4 110.1(4)
C2 C1 B5 108.4(5)
B6 C1 B5 58.3(4)
B4 C1 B5 62.4(4)
C2 C1 B3 59.1(4)
B6 C1 B3 112.0(5)
B4 C1 B3 58.3(4)
B5 C1 B3 108.9(5)
C2 C1 C3 116.5(6)
B6 C1 C3 119.9(6)
B4 C1 C3 124.2(5)
B5 C1 C3 127.2(7)
B3 C1 C3 117.1(6)
C1 C2 B7 110.5(5)
C1 C2 B3 65.4(4)
B7 C2 B3 57.8(5)
C1 C2 B11 109.8(5)
B7 C2 B11 61.8(5)
B3 C2 B11 110.0(6)
C1 C2 B6 59.8(4)
B7 C2 B6 111.4(5)
B3 C2 B6 113.5(5)
B11 C2 B6 61.4(5)
B14 C3 C1 126.9(6)
B14 C3 C4 78.8(5)
C1 C3 C4 143.7(7)
B14 C3 B15 50.5(4)
C1 C3 B15 141.5(8)
C4 C3 B15 73.7(4)
B14 C3 B13 48.5(4)
C1 C3 B13 127.2(7)
C4 C3 B13 47.2(4)
B15 C3 B13 82.0(5)
B13 C4 B17 102.7(5)
B13 C4 B16 116.4(5)
B17 C4 B16 57.5(4)
B13 C4 B18 49.5(3)
B17 C4 B18 56.2(4)
B16 C4 B18 99.4(5)
B13 C4 C3 68.9(5)
B17 C4 C3 135.4(6)
B16 C4 C3 86.2(5)
B18 C4 C3 113.7(5)
B7 B3 C2 61.0(5)
B7 B3 B4 107.4(6)
C2 B3 B4 103.3(6)
B7 B3 C1 105.1(6)
C2 B3 C1 55.5(4)
B4 B3 C1 58.4(4)
B7 B3 B8 60.7(5)
C2 B3 B8 106.6(6)
B4 B3 B8 59.0(5)
C1 B3 B8 104.5(6)
C1 B4 B3 63.4(4)
C1 B4 B8 111.4(5)
B3 B4 B8 63.0(5)
C1 B4 B5 59.5(4)
B3 B4 B5 110.6(5)
B8 B4 B5 106.2(6)
C1 B4 B9 107.2(6)
B3 B4 B9 110.2(6)
B8 B4 B9 58.6(5)
B5 B4 B9 58.1(5)
B6 B5 C1 59.7(4)
B6 B5 B9 111.9(6)
C1 B5 B9 109.3(7)
B6 B5 B4 107.6(6)
C1 B5 B4 58.1(4)
B9 B5 B4 61.9(5)
B6 B5 B10 60.0(5)
C1 B5 B10 107.1(5)
B9 B5 B10 62.7(5)
B4 B5 B10 109.6(6)
B5 B6 C1 62.0(4)
B5 B6 B11 105.9(6)
C1 B6 B11 103.6(6)
B5 B6 B10 64.9(5)
C1 B6 B10 112.6(5)
B11 B6 B10 56.4(5)
B5 B6 C2 104.9(6)
C1 B6 C2 56.0(4)
B11 B6 C2 57.7(5)
B10 B6 C2 104.9(6)
B3 B7 C2 61.2(5)
B3 B7 B8 64.1(5)
C2 B7 B8 109.2(7)
B3 B7 B11 110.9(7)
C2 B7 B11 59.6(5)
B8 B7 B11 106.8(7)
B3 B7 B12 113.8(6)
C2 B7 B12 105.5(7)
B8 B7 B12 61.8(5)
B11 B7 B12 56.1(5)
B7 B8 B4 102.1(6)
B7 B8 B9 109.1(7)
B4 B8 B9 63.4(6)
B7 B8 B3 55.1(4)
B4 B8 B3 58.0(5)
B9 B8 B3 110.1(7)
B7 B8 B12 61.5(5)
B4 B8 B12 108.3(8)
B9 B8 B12 60.4(6)
B3 B8 B12 106.4(6)
B5 B9 B8 107.2(6)
B5 B9 B12 104.5(6)
B8 B9 B12 62.5(6)
B5 B9 B4 60.0(5)
B8 B9 B4 58.0(6)
B12 B9 B4 105.8(6)
B5 B9 B10 61.2(5)
B8 B9 B10 106.5(6)
B12 B9 B10 54.6(6)
B4 B9 B10 106.9(6)
B11 B10 B12 60.2(6)
B11 B10 B6 62.1(5)
B12 B10 B6 110.0(7)
B11 B10 B5 102.8(6)
B12 B10 B5 105.1(7)
B6 B10 B5 55.1(4)
B11 B10 B9 104.8(7)
B12 B10 B9 60.5(5)
B6 B10 B9 102.3(6)
B5 B10 B9 56.1(5)
B10 B11 B12 60.3(5)
B10 B11 C2 111.8(7)
B12 B11 C2 111.4(7)
B10 B11 B7 112.6(6)
B12 B11 B7 64.5(6)
C2 B11 B7 58.5(5)
B10 B11 B6 61.5(6)
B12 B11 B6 109.6(6)
C2 B11 B6 60.9(5)
B7 B11 B6 108.3(6)
B10 B12 B11 59.5(6)
B10 B12 B9 64.9(6)
B11 B12 B9 107.7(6)
B10 B12 B8 110.4(7)
B11 B12 B8 105.2(6)
B9 B12 B8 57.0(6)
B10 B12 B7 107.9(6)
B11 B12 B7 59.4(5)
B9 B12 B7 102.5(6)
B8 B12 B7 56.7(5)
B18 B13 C4 77.8(5)
B18 B13 B19 61.3(4)
C4 B13 B19 118.3(5)
B18 B13 B14 105.9(6)
C4 B13 B14 97.0(4)
B19 B13 B14 58.0(4)
B18 B13 C3 134.0(5)
C4 B13 C3 64.0(4)
B19 B13 C3 115.4(5)
B14 B13 C3 57.8(4)
B19 B14 B15 119.4(7)
B19 B14 C3 133.3(6)
B15 B14 C3 67.7(5)
B19 B14 B20 66.5(7)
B15 B14 B20 62.4(7)
C3 B14 B20 127.9(6)
B19 B14 B13 60.2(4)
B15 B14 B13 109.2(4)
C3 B14 B13 73.7(5)
B20 B14 B13 109.0(6)
B16 B15 B14 111.6(5)
B16 B15 B20 96.7(5)
B14 B15 B20 64.8(6)
B16 B15 C3 89.4(5)
B14 B15 C3 61.8(6)
B20 B15 C3 124.4(7)
B16 B15 B21 49.7(3)
B14 B15 B21 98.7(5)
B20 B15 B21 49.7(4)
C3 B15 B21 126.5(6)
B17 B16 B15 120.8(5)
B17 B16 B21 60.4(5)
B15 B16 B21 80.9(5)
B17 B16 C4 63.6(5)
B15 B16 C4 95.6(4)
B21 B16 C4 110.4(5)
B16 B17 B21 60.3(4)
B16 B17 C4 58.8(5)
B21 B17 C4 106.7(6)
B16 B17 B18 111.8(6)
B21 B17 B18 98.0(5)
C4 B17 B18 71.5(5)
B16 B17 B22 103.9(6)
B21 B17 B22 52.9(5)
C4 B17 B22 110.7(5)
B18 B17 B22 53.4(4)
B13 B18 B19 60.5(4)
B13 B18 B22 119.1(7)
B19 B18 B22 73.1(6)
B13 B18 B17 102.0(6)
B19 B18 B17 116.4(7)
B22 B18 B17 64.9(5)
B13 B18 C4 52.7(4)
B19 B18 C4 99.6(5)
B22 B18 C4 104.5(6)
B17 B18 C4 52.3(4)
B14 B19 B18 106.5(5)
B14 B19 B13 61.8(4)
B18 B19 B13 58.2(4)
B14 B19 B20 63.5(6)
B18 B19 B20 99.4(5)
B13 B19 B20 107.9(6)
B14 B19 B22 106.7(5)
B18 B19 B22 53.3(5)
B13 B19 B22 101.6(4)
B20 B19 B22 56.0(5)
B21 B20 B15 73.9(7)
B21 B20 B14 107.9(6)
B15 B20 B14 52.8(4)
B21 B20 B22 53.0(5)
B15 B20 B22 110.7(6)
B14 B20 B22 101.9(7)
B21 B20 B19 104.1(7)
B15 B20 B19 96.8(5)
B14 B20 B19 50.0(4)
B22 B20 B19 63.3(6)
B22 B21 B17 70.8(6)
B22 B21 B16 117.7(7)
B17 B21 B16 59.3(4)
B22 B21 B20 68.2(7)
B17 B21 B20 116.8(7)
B16 B21 B20 102.7(6)
B22 B21 B15 108.6(5)
B17 B21 B15 96.6(5)
B16 B21 B15 49.3(3)
B20 B21 B15 56.4(6)
B21 B22 B18 107.9(7)
B21 B22 B20 58.8(7)
B18 B22 B20 103.6(7)
B21 B22 B17 56.3(5)
B18 B22 B17 61.7(5)
B20 B22 B17 100.3(7)
B21 B22 B19 106.6(7)
B18 B22 B19 53.6(4)
B20 B22 B19 60.7(5)
B17 B22 B19 100.5(6)

loop_
_geom_bond_atom_site_label_1
_geom_bond_atom_site_label_2
_geom_bond_distance
Y1 O2 2.379(3)
Y1 O5 2.382(3)
Y1 O4 2.385(3)
Y1 O3 2.390(3)
Y1 O6 2.395(3)
Y1 Cl2 2.5579(11)
Y1 Cl1 2.5585(11)
O2 C24 1.427(5)
O2 C21 1.481(6)
O3 C34 1.408(5)
O3 C31 1.462(6)
O4 C41 1.458(6)
O4 C44 1.494(5)
O5 C51 1.446(6)
O5 C54 1.468(5)
O6 C64 1.451(6)
O6 C61 1.495(6)
C21 C22 1.427(7)
C22 C23 1.483(9)
C23 C24 1.541(7)
C31 C32 1.407(8)
C32 C33 1.563(7)
C33 C34 1.451(8)
C41 C42 1.542(7)
C42 C43 1.549(9)
C43 C44 1.447(8)
C51 C52 1.508(9)
C52 C53 1.404(10)
C53 C54 1.451(8)
C61 C62 1.426(9)
C62 C63 1.543(10)
C63 C64 1.460(9)
C1 C2 1.626(9)
C1 B6 1.695(10)
C1 B4 1.709(9)
C1 B5 1.733(10)
C1 B3 1.794(11)
C1 C3 1.657(9)
C2 B7 1.689(11)
C2 B3 1.692(10)
C2 B11 1.709(11)
C2 B6 1.767(12)
C3 B14 1.816(13)
C3 C4 1.985(13)
C3 B15 1.908(11)
C3 B13 2.060(15)
C4 B13 1.619(7)
C4 B17 1.659(13)
C4 B16 1.584(8)
C4 B18 1.989(12)
B3 B7 1.636(12)
B3 B4 1.707(11)
B3 B8 1.794(11)
B4 B8 1.725(14)
B4 B5 1.784(14)
B4 B9 1.818(13)
B5 B6 1.672(10)
B5 B9 1.749(14)
B5 B10 1.846(14)
B6 B11 1.776(14)
B6 B10 1.766(11)
B7 B8 1.740(11)
B7 B11 1.746(15)
B7 B12 1.830(12)
B8 B9 1.736(16)
B8 B12 1.836(14)
B9 B12 1.799(12)
B9 B10 1.873(14)
B10 B11 1.673(14)
B10 B12 1.685(16)
B11 B12 1.683(11)
B13 B18 1.547(8)
B13 B19 1.583(8)
B13 B14 1.607(8)
B14 B19 1.546(11)
B14 B15 1.591(8)
B14 B20 1.806(13)
B15 B16 1.569(7)
B15 B20 1.770(16)
B15 B21 2.043(11)
B16 B17 1.562(9)
B16 B21 1.578(8)
B17 B21 1.579(12)
B17 B18 1.742(10)
B17 B22 1.792(11)
B18 B19 1.595(10)
B18 B22 1.589(13)
B19 B20 1.852(15)
B19 B22 1.896(10)
B20 B21 1.621(11)
B20 B22 1.760(17)
B21 B22 1.513(12)
